data_7016158
loop_
_publ_author_name
'Pogozhev, Dmitry'
'Baudron, St\'ephane A'
'Hosseini, Mir Wais'

_publ_section_title
;
 From insertion of rhodium acetate paddlewheels into functionalized
 7-azaindole hydrogen-bonded dimers to infinite architectures.
;
_journal_issue 28
_journal_name_full 'Dalton transactions (Cambridge, England : 2003)'
_journal_page_first 7403
_journal_page_last 7411
_journal_paper_doi 10.1039/c1dt10359h
_journal_volume 40
_journal_year 2011
_chemical_formula_moiety 'C36 H32 N4 O12 Rh2'
_chemical_formula_sum 'C36 H32 N4 O12 Rh2'
_chemical_formula_weight 918.48
_chemical_name_systematic
;
?
;
_space_group_IT_number 2
_symmetry_cell_setting triclinic
_symmetry_space_group_name_Hall '-P 1'
_symmetry_space_group_name_H-M 'P -1'
_atom_sites_solution_hydrogens geom
_atom_sites_solution_primary direct
_atom_sites_solution_secondary difmap
_audit_creation_method SHELXL-97
_cell_angle_alpha 110.5140(10)
_cell_angle_beta 96.1150(10)
_cell_angle_gamma 96.0720(10)
_cell_formula_units_Z 1
_cell_length_a 7.7872(2)
_cell_length_b 11.7497(3)
_cell_length_c 13.7757(4)
_cell_measurement_reflns_used 6509
_cell_measurement_temperature 173(2)
_cell_measurement_theta_max 27.37
_cell_measurement_theta_min 2.66
_cell_volume 1159.85(5)
_computing_cell_refinement 'Bruker SAINT'
_computing_data_collection 'Bruker APEX2'
_computing_data_reduction 'Bruker SAINT'
_computing_molecular_graphics 'Bruker SHELXTL'
_computing_publication_material 'Bruker SHELXTL'
_computing_structure_refinement 'SHELXL-97 (Sheldrick, 2008)'
_computing_structure_solution 'SHELXS-97 (Sheldrick, 2008)'
_diffrn_ambient_temperature 173(2)
_diffrn_measured_fraction_theta_full 0.989
_diffrn_measured_fraction_theta_max 0.989
_diffrn_measurement_device_type 'Bruker APEX-II CCD'
_diffrn_measurement_method '\f and \w scans'
_diffrn_radiation_monochromator graphite
_diffrn_radiation_source 'fine-focus sealed tube'
_diffrn_radiation_type MoK\a
_diffrn_radiation_wavelength 0.71073
_diffrn_reflns_av_R_equivalents 0.0290
_diffrn_reflns_av_sigmaI/netI 0.0343
_diffrn_reflns_limit_h_max 10
_diffrn_reflns_limit_h_min -8
_diffrn_reflns_limit_k_max 12
_diffrn_reflns_limit_k_min -15
_diffrn_reflns_limit_l_max 17
_diffrn_reflns_limit_l_min -17
_diffrn_reflns_number 18223
_diffrn_reflns_theta_full 27.50
_diffrn_reflns_theta_max 27.50
_diffrn_reflns_theta_min 1.60
_exptl_absorpt_coefficient_mu 0.766
_exptl_absorpt_correction_T_max 0.9555
_exptl_absorpt_correction_T_min 0.9273
_exptl_absorpt_correction_type multi-scan
_exptl_absorpt_process_details sadabs
_exptl_crystal_colour pink-red
_exptl_crystal_density_diffrn 1.315
_exptl_crystal_density_meas ?
_exptl_crystal_density_method 'not measured'
_exptl_crystal_description plate
_exptl_crystal_F_000 462
_exptl_crystal_size_max 0.10
_exptl_crystal_size_mid 0.08
_exptl_crystal_size_min 0.06
_platon_squeeze_details
;
;
_refine_diff_density_max 1.410
_refine_diff_density_min -0.395
_refine_diff_density_rms 0.118
_refine_ls_extinction_method none
_refine_ls_goodness_of_fit_ref 1.035
_refine_ls_hydrogen_treatment constr
_refine_ls_matrix_type full
_refine_ls_number_parameters 247
_refine_ls_number_reflns 5262
_refine_ls_number_restraints 0
_refine_ls_restrained_S_all 1.035
_refine_ls_R_factor_all 0.0393
_refine_ls_R_factor_gt 0.0323
_refine_ls_shift/su_max 0.001
_refine_ls_shift/su_mean 0.000
_refine_ls_structure_factor_coef Fsqd
_refine_ls_weighting_details 'calc w=1/[\s^2^(Fo^2^)+(0.0590P)^2^+0.1072P] where P=(Fo^2^+2Fc^2^)/3'
_refine_ls_weighting_scheme calc
_refine_ls_wR_factor_gt 0.0904
_refine_ls_wR_factor_ref 0.0933
_reflns_number_gt 4437
_reflns_number_total 5262
_reflns_threshold_expression >2sigma(I)
_cod_data_source_file c1dt10359h.txt
_cod_data_source_block compound_13_173
_cod_depositor_comments
;
The following automatic conversions were performed:

'_symmetry_cell_setting' value 'Triclinic' changed to 'triclinic'
according to /home/saulius/struct/CIF-dictionaries/cif_core.dic
dictionary named 'cif_core.dic' version 2.4.1 from 2010-06-29.

Automatic conversion script
Id: cif_fix_values 1715 2011-07-08 13:25:40Z adriana 

The following automatic conversions were performed:

'_exptl_crystal_density_meas' value 'not measured' was changed to '?'
- the value is perceived as not measured.

Automatic conversion script
Id: cif_fix_values 3008 2015-01-20 13:52:24Z robertas 
;
_cod_original_sg_symbol_H-M 'P-1 '
_cod_database_code 7016158

loop_
_symmetry_equiv_pos_as_xyz
'x, y, z'
'-x, -y, -z'

loop_
_atom_site_label
_atom_site_type_symbol
_atom_site_fract_x
_atom_site_fract_y
_atom_site_fract_z
_atom_site_U_iso_or_equiv
_atom_site_adp_type
_atom_site_occupancy
_atom_site_symmetry_multiplicity
_atom_site_calc_flag
_atom_site_refinement_flags
_atom_site_disorder_assembly
_atom_site_disorder_group
C1 C 0.5350(4) 0.1735(2) 0.4294(2) 0.0311(6) Uani 1 1 d . . .
H1 H 0.6484 0.2008 0.4655 0.037 Uiso 1 1 calc R . .
C2 C 0.4737(3) 0.0555(2) 0.3609(2) 0.0282(6) Uani 1 1 d . . .
C3 C 0.2943(3) 0.0543(2) 0.3226(2) 0.0266(5) Uani 1 1 d . . .
C4 C 0.1563(4) -0.0321(2) 0.2569(2) 0.0318(6) Uani 1 1 d . . .
H4 H 0.1712 -0.1131 0.2224 0.038 Uiso 1 1 calc R . .
C5 C -0.0051(4) 0.0056(2) 0.2441(2) 0.0352(6) Uani 1 1 d . . .
H5 H -0.0991 -0.0499 0.1990 0.042 Uiso 1 1 calc R . .
C6 C -0.0255(4) 0.1263(2) 0.2989(2) 0.0319(6) Uani 1 1 d . . .
H6 H -0.1358 0.1483 0.2902 0.038 Uiso 1 1 calc R . .
C7 C 0.2569(3) 0.1749(2) 0.3733(2) 0.0255(5) Uani 1 1 d . . .
C8 C 0.5739(4) -0.0489(2) 0.3378(2) 0.0300(6) Uani 1 1 d . . .
C9 C 0.7087(4) -0.0504(3) 0.4129(2) 0.0347(6) Uani 1 1 d . . .
H9 H 0.7379 0.0159 0.4764 0.042 Uiso 1 1 calc R . .
C10 C 0.7994(4) -0.1500(3) 0.3936(2) 0.0400(7) Uani 1 1 d . . .
H10 H 0.8908 -0.1490 0.4433 0.048 Uiso 1 1 calc R . .
C11 C 0.7538(4) -0.2505(3) 0.3008(2) 0.0361(7) Uani 1 1 d . . .
H11 H 0.8117 -0.3182 0.2893 0.043 Uiso 1 1 calc R . .
C12 C 0.6218(4) -0.2502(3) 0.2247(2) 0.0336(6) Uani 1 1 d . . .
C13 C 0.5341(4) -0.1487(2) 0.2428(2) 0.0303(6) Uani 1 1 d . . .
H13 H 0.4482 -0.1476 0.1910 0.036 Uiso 1 1 calc R . .
C14 C 0.5691(4) -0.3588(3) 0.1263(2) 0.0384(7) Uani 1 1 d . . .
C15 C 0.1380(3) 0.5912(2) 0.3731(2) 0.0298(6) Uani 1 1 d . . .
C16 C 0.2174(4) 0.6441(3) 0.3004(3) 0.0468(8) Uani 1 1 d . . .
H16A H 0.3255 0.6139 0.2864 0.070 Uiso 1 1 calc R . .
H16B H 0.2391 0.7321 0.3326 0.070 Uiso 1 1 calc R . .
H16C H 0.1383 0.6200 0.2358 0.070 Uiso 1 1 calc R . .
C17 C -0.2962(3) 0.4376(2) 0.3700(2) 0.0268(5) Uani 1 1 d . . .
C18 C -0.4571(4) 0.4041(3) 0.2901(2) 0.0364(6) Uani 1 1 d . . .
H18A H -0.4413 0.4451 0.2417 0.055 Uiso 1 1 calc R . .
H18B H -0.5553 0.4289 0.3245 0.055 Uiso 1 1 calc R . .
H18C H -0.4781 0.3167 0.2527 0.055 Uiso 1 1 calc R . .
N1 N 0.1032(3) 0.2130(2) 0.36331(17) 0.0261(5) Uani 1 1 d . . .
N2 N 0.4058(3) 0.2454(2) 0.43687(18) 0.0301(5) Uani 1 1 d . . .
H2 H 0.4166 0.3222 0.4752 0.036 Uiso 1 1 calc R . .
O1 O 0.6459(3) -0.4508(2) 0.11302(18) 0.0553(7) Uani 1 1 d . . .
O2 O 0.4479(4) -0.3530(2) 0.05915(19) 0.0619(7) Uani 1 1 d . . .
H2A H 0.4301 -0.4172 0.0077 0.093 Uiso 1 1 calc R . .
O3 O 0.1476(2) 0.47983(17) 0.35766(15) 0.0312(4) Uani 1 1 d . . .
O4 O -0.0695(2) 0.33678(16) 0.55491(14) 0.0287(4) Uani 1 1 d . . .
O5 O -0.1905(2) 0.36064(16) 0.35696(14) 0.0286(4) Uani 1 1 d . . .
O6 O 0.2734(2) 0.45856(16) 0.55508(14) 0.0291(4) Uani 1 1 d . . .
Rh1 Rh 0.04201(2) 0.402165(16) 0.453261(15) 0.02277(8) Uani 1 1 d . . .

loop_
_atom_site_aniso_label
_atom_site_aniso_U_11
_atom_site_aniso_U_22
_atom_site_aniso_U_33
_atom_site_aniso_U_23
_atom_site_aniso_U_13
_atom_site_aniso_U_12
C1 0.0207(13) 0.0280(14) 0.0416(15) 0.0082(12) 0.0025(11) 0.0084(11)
C2 0.0242(14) 0.0256(14) 0.0364(14) 0.0108(11) 0.0082(11) 0.0091(11)
C3 0.0259(14) 0.0208(12) 0.0333(13) 0.0077(10) 0.0077(11) 0.0088(10)
C4 0.0293(15) 0.0209(13) 0.0420(15) 0.0058(11) 0.0075(12) 0.0084(11)
C5 0.0279(15) 0.0257(14) 0.0457(16) 0.0062(12) 0.0023(12) 0.0048(11)
C6 0.0218(14) 0.0271(14) 0.0446(16) 0.0092(12) 0.0035(11) 0.0096(11)
C7 0.0233(13) 0.0231(13) 0.0322(13) 0.0104(11) 0.0068(10) 0.0084(10)
C8 0.0229(14) 0.0261(14) 0.0458(16) 0.0153(12) 0.0122(12) 0.0096(11)
C9 0.0297(15) 0.0349(15) 0.0413(16) 0.0135(13) 0.0068(12) 0.0130(12)
C10 0.0338(17) 0.0487(18) 0.0485(17) 0.0269(15) 0.0085(13) 0.0199(14)
C11 0.0327(16) 0.0324(15) 0.0503(17) 0.0187(13) 0.0124(13) 0.0166(12)
C12 0.0305(15) 0.0279(14) 0.0470(16) 0.0143(12) 0.0150(13) 0.0129(12)
C13 0.0298(15) 0.0242(13) 0.0397(15) 0.0123(11) 0.0091(12) 0.0095(11)
C14 0.0413(18) 0.0267(15) 0.0498(18) 0.0121(13) 0.0145(14) 0.0147(13)
C15 0.0210(13) 0.0316(14) 0.0398(15) 0.0153(12) 0.0055(11) 0.0077(11)
C16 0.046(2) 0.0458(19) 0.062(2) 0.0296(16) 0.0248(16) 0.0152(15)
C17 0.0192(13) 0.0242(13) 0.0376(14) 0.0113(11) 0.0050(10) 0.0056(10)
C18 0.0262(15) 0.0352(16) 0.0453(16) 0.0111(13) 0.0011(12) 0.0112(12)
N1 0.0231(12) 0.0226(11) 0.0324(11) 0.0085(9) 0.0051(9) 0.0077(9)
N2 0.0225(12) 0.0211(11) 0.0417(13) 0.0047(9) 0.0036(9) 0.0075(9)
O1 0.0749(18) 0.0338(12) 0.0564(14) 0.0083(10) 0.0111(12) 0.0326(12)
O2 0.0609(17) 0.0420(14) 0.0621(15) -0.0061(11) -0.0086(13) 0.0258(12)
O3 0.0290(10) 0.0280(10) 0.0407(10) 0.0132(8) 0.0127(8) 0.0114(8)
O4 0.0249(10) 0.0230(9) 0.0401(10) 0.0125(8) 0.0068(8) 0.0075(7)
O5 0.0218(9) 0.0238(9) 0.0367(10) 0.0061(8) 0.0005(7) 0.0096(7)
O6 0.0199(9) 0.0242(9) 0.0399(10) 0.0063(8) 0.0027(8) 0.0101(7)
Rh1 0.01595(12) 0.01744(12) 0.03385(13) 0.00662(8) 0.00404(8) 0.00749(7)

loop_
_atom_type_symbol
_atom_type_description
_atom_type_scat_dispersion_real
_atom_type_scat_dispersion_imag
_atom_type_scat_source
C C 0.0033 0.0016 'International Tables Vol C Tables 4.2.6.8 and 6.1.1.4'
H H 0.0000 0.0000 'International Tables Vol C Tables 4.2.6.8 and 6.1.1.4'
N N 0.0061 0.0033 'International Tables Vol C Tables 4.2.6.8 and 6.1.1.4'
O O 0.0106 0.0060 'International Tables Vol C Tables 4.2.6.8 and 6.1.1.4'
Rh Rh -1.1178 0.9187 'International Tables Vol C Tables 4.2.6.8 and 6.1.1.4'

loop_
_geom_angle_atom_site_label_1
_geom_angle_atom_site_label_2
_geom_angle_atom_site_label_3
_geom_angle
_geom_angle_site_symmetry_1
_geom_angle_site_symmetry_3
_geom_angle_publ_flag
N2 C1 C2 110.5(2) . . ?
N2 C1 H1 124.7 . . ?
C2 C1 H1 124.7 . . ?
C1 C2 C3 106.2(2) . . ?
C1 C2 C8 125.5(3) . . ?
C3 C2 C8 128.2(2) . . ?
C4 C3 C7 116.4(2) . . ?
C4 C3 C2 136.9(2) . . ?
C7 C3 C2 106.5(2) . . ?
C3 C4 C5 118.3(2) . . ?
C3 C4 H4 120.9 . . ?
C5 C4 H4 120.9 . . ?
C6 C5 C4 119.8(3) . . ?
C6 C5 H5 120.1 . . ?
C4 C5 H5 120.1 . . ?
N1 C6 C5 124.2(2) . . ?
N1 C6 H6 117.9 . . ?
C5 C6 H6 117.9 . . ?
N1 C7 N2 125.4(2) . . ?
N1 C7 C3 126.5(2) . . ?
N2 C7 C3 108.1(2) . . ?
C13 C8 C9 118.5(2) . . ?
C13 C8 C2 121.4(3) . . ?
C9 C8 C2 120.1(3) . . ?
C10 C9 C8 120.6(3) . . ?
C10 C9 H9 119.7 . . ?
C8 C9 H9 119.7 . . ?
C11 C10 C9 120.2(3) . . ?
C11 C10 H10 119.9 . . ?
C9 C10 H10 119.9 . . ?
C10 C11 C12 120.1(2) . . ?
C10 C11 H11 120.0 . . ?
C12 C11 H11 120.0 . . ?
C11 C12 C13 119.7(3) . . ?
C11 C12 C14 120.4(2) . . ?
C13 C12 C14 119.9(3) . . ?
C8 C13 C12 120.8(3) . . ?
C8 C13 H13 119.6 . . ?
C12 C13 H13 119.6 . . ?
O1 C14 O2 123.6(3) . . ?
O1 C14 C12 118.8(3) . . ?
O2 C14 C12 117.6(2) . . ?
O3 C15 O4 126.0(2) . 2_566 ?
O3 C15 C16 117.2(2) . . ?
O4 C15 C16 116.8(2) 2_566 . ?
C15 C16 H16A 109.5 . . ?
C15 C16 H16B 109.5 . . ?
H16A C16 H16B 109.5 . . ?
C15 C16 H16C 109.5 . . ?
H16A C16 H16C 109.5 . . ?
H16B C16 H16C 109.5 . . ?
O5 C17 O6 124.6(2) . 2_566 ?
O5 C17 C18 117.1(2) . . ?
O6 C17 C18 118.2(2) 2_566 . ?
C17 C18 H18A 109.5 . . ?
C17 C18 H18B 109.5 . . ?
H18A C18 H18B 109.5 . . ?
C17 C18 H18C 109.5 . . ?
H18A C18 H18C 109.5 . . ?
H18B C18 H18C 109.5 . . ?
C7 N1 C6 114.7(2) . . ?
C7 N1 Rh1 125.84(17) . . ?
C6 N1 Rh1 119.26(16) . . ?
C7 N2 C1 108.7(2) . . ?
C7 N2 H2 125.7 . . ?
C1 N2 H2 125.7 . . ?
C14 O2 H2A 109.5 . . ?
C15 O3 Rh1 119.17(17) . . ?
C15 O4 Rh1 119.10(17) 2_566 . ?
C17 O5 Rh1 120.65(17) . . ?
C17 O6 Rh1 119.04(15) 2_566 . ?
O5 Rh1 O3 88.73(8) . . ?
O5 Rh1 O4 91.00(7) . . ?
O3 Rh1 O4 175.68(6) . . ?
O5 Rh1 O6 175.38(6) . . ?
O3 Rh1 O6 90.08(8) . . ?
O4 Rh1 O6 89.86(7) . . ?
O5 Rh1 N1 89.41(7) . . ?
O3 Rh1 N1 93.86(7) . . ?
O4 Rh1 N1 90.45(7) . . ?
O6 Rh1 N1 95.12(7) . . ?
O5 Rh1 Rh1 87.58(5) . 2_566 ?
O3 Rh1 Rh1 87.99(5) . 2_566 ?
O4 Rh1 Rh1 87.69(5) . 2_566 ?
O6 Rh1 Rh1 87.91(5) . 2_566 ?
N1 Rh1 Rh1 176.44(6) . 2_566 ?

loop_
_geom_bond_atom_site_label_1
_geom_bond_atom_site_label_2
_geom_bond_distance
_geom_bond_site_symmetry_2
_geom_bond_publ_flag
C1 N2 1.371(3) . ?
C1 C2 1.373(4) . ?
C1 H1 0.9300 . ?
C2 C3 1.436(4) . ?
C2 C8 1.483(3) . ?
C3 C4 1.386(4) . ?
C3 C7 1.420(3) . ?
C4 C5 1.389(4) . ?
C4 H4 0.9300 . ?
C5 C6 1.389(4) . ?
C5 H5 0.9300 . ?
C6 N1 1.339(3) . ?
C6 H6 0.9300 . ?
C7 N1 1.331(3) . ?
C7 N2 1.368(3) . ?
C8 C13 1.393(4) . ?
C8 C9 1.399(4) . ?
C9 C10 1.392(4) . ?
C9 H9 0.9300 . ?
C10 C11 1.382(4) . ?
C10 H10 0.9300 . ?
C11 C12 1.389(4) . ?
C11 H11 0.9300 . ?
C12 C13 1.397(4) . ?
C12 C14 1.480(4) . ?
C13 H13 0.9300 . ?
C14 O1 1.258(3) . ?
C14 O2 1.274(4) . ?
C15 O3 1.261(3) . ?
C15 O4 1.267(3) 2_566 ?
C15 C16 1.502(4) . ?
C16 H16A 0.9600 . ?
C16 H16B 0.9600 . ?
C16 H16C 0.9600 . ?
C17 O5 1.266(3) . ?
C17 O6 1.272(3) 2_566 ?
C17 C18 1.495(4) . ?
C18 H18A 0.9600 . ?
C18 H18B 0.9600 . ?
C18 H18C 0.9600 . ?
N1 Rh1 2.263(2) . ?
N2 H2 0.8600 . ?
O2 H2A 0.8200 . ?
O3 Rh1 2.0389(18) . ?
O4 C15 1.267(3) 2_566 ?
O4 Rh1 2.0439(18) . ?
O5 Rh1 2.0309(18) . ?
O6 C17 1.272(3) 2_566 ?
O6 Rh1 2.0521(18) . ?
Rh1 Rh1 2.4072(3) 2_566 ?

loop_
_platon_squeeze_void_nr
_platon_squeeze_void_average_x
_platon_squeeze_void_average_y
_platon_squeeze_void_average_z
_platon_squeeze_void_volume
_platon_squeeze_void_count_electrons
1 -0.021 -0.002 0.000 364.5 179.6
